data_7025007
loop_
_publ_author_name
'Mei, Fusheng'
'Ou, Chunping'
'Wu, Guiling'
'Cao, Li'
'Han, Fang'
'Meng, Xianggao'
'Li, Ji'
'Li, Dongfeng'
'Liao, Zhanru'

_publ_section_title
;
 Non-heme iron(II/III) complexes that model the reactivity of lipoxygenase
 with a redox switch.
;
_journal_issue 18
_journal_name_full 'Dalton transactions (Cambridge, England : 2003)'
_journal_page_first 4267
_journal_page_last 4269
_journal_paper_doi 10.1039/b924298h
_journal_volume 39
_journal_year 2010
_chemical_formula_sum 'C42 H50 Cl3 Fe N10 O14'
_chemical_formula_weight 1081.12
_chemical_name_systematic
;
?
;
_space_group_IT_number 14
_symmetry_cell_setting monoclinic
_symmetry_space_group_name_Hall '-P 2yn'
_symmetry_space_group_name_H-M 'P 1 21/n 1'
_atom_sites_solution_hydrogens geom
_atom_sites_solution_primary direct
_atom_sites_solution_secondary difmap
_audit_creation_method SHELXL-97
_cell_angle_alpha 90.00
_cell_angle_beta 104.7840(10)
_cell_angle_gamma 90.00
_cell_formula_units_Z 4
_cell_length_a 14.3060(10)
_cell_length_b 24.6698(17)
_cell_length_c 14.8559(10)
_cell_measurement_reflns_used 5827
_cell_measurement_temperature 293(2)
_cell_measurement_theta_max 20.42
_cell_measurement_theta_min 2.34
_cell_volume 5069.5(6)
_computing_cell_refinement 'Bruker SMART'
_computing_data_collection 'Bruker SMART'
_computing_data_reduction 'Bruker SAINT'
_computing_molecular_graphics 'Bruker SHELXTL'
_computing_publication_material 'Bruker SHELXTL'
_computing_structure_refinement 'SHELXL-97 (Sheldrick, 1997)'
_computing_structure_solution 'SHELXS-97 (Sheldrick, 1990)'
_diffrn_ambient_temperature 293(2)
_diffrn_measured_fraction_theta_full 0.998
_diffrn_measured_fraction_theta_max 0.998
_diffrn_measurement_device_type 'CCD area detector'
_diffrn_measurement_method 'phi and omega scans'
_diffrn_radiation_monochromator graphite
_diffrn_radiation_source 'fine-focus sealed tube'
_diffrn_radiation_type MoK\a
_diffrn_radiation_wavelength 0.71073
_diffrn_reflns_av_R_equivalents 0.0394
_diffrn_reflns_av_sigmaI/netI 0.0465
_diffrn_reflns_limit_h_max 17
_diffrn_reflns_limit_h_min -14
_diffrn_reflns_limit_k_max 27
_diffrn_reflns_limit_k_min -29
_diffrn_reflns_limit_l_max 17
_diffrn_reflns_limit_l_min -16
_diffrn_reflns_number 25366
_diffrn_reflns_theta_full 25.00
_diffrn_reflns_theta_max 25.00
_diffrn_reflns_theta_min 1.76
_exptl_absorpt_coefficient_mu 0.528
_exptl_absorpt_correction_type none
_exptl_crystal_colour orange
_exptl_crystal_density_diffrn 1.417
_exptl_crystal_density_method 'not measured'
_exptl_crystal_description block
_exptl_crystal_F_000 2244
_exptl_crystal_size_max 0.30
_exptl_crystal_size_mid 0.30
_exptl_crystal_size_min 0.20
_refine_diff_density_max 0.861
_refine_diff_density_min -0.292
_refine_diff_density_rms 0.091
_refine_ls_extinction_method none
_refine_ls_goodness_of_fit_ref 1.043
_refine_ls_hydrogen_treatment constr
_refine_ls_matrix_type full
_refine_ls_number_parameters 680
_refine_ls_number_reflns 8902
_refine_ls_number_restraints 0
_refine_ls_restrained_S_all 1.043
_refine_ls_R_factor_all 0.0894
_refine_ls_R_factor_gt 0.0662
_refine_ls_shift/su_max 0.000
_refine_ls_shift/su_mean 0.000
_refine_ls_structure_factor_coef Fsqd
_refine_ls_weighting_details 'calc w=1/[\s^2^(Fo^2^)+(0.1369P)^2^+0.8567P] where P=(Fo^2^+2Fc^2^)/3'
_refine_ls_weighting_scheme calc
_refine_ls_wR_factor_gt 0.1924
_refine_ls_wR_factor_ref 0.2137
_reflns_number_gt 6308
_reflns_number_total 8902
_reflns_threshold_expression >2sigma(I)
_cod_data_source_file b924298h.txt
_cod_data_source_block FeIII(OEt)(HCTB)(ClO4)3.EtOH
_cod_depositor_comments
;
The following automatic conversions were performed:

'_symmetry_cell_setting' value 'Monoclinic' changed to 'monoclinic'
according to /home/saulius/struct/CIF-dictionaries/cif_core.dic
dictionary named 'cif_core.dic' version 2.4.2 from 2011-04-26.

Automatic conversion script
Id: cif_fix_values 1891 2012-01-12 08:04:46Z andrius 
;
_cod_original_sg_symbol_H-M P2(1)/n
_cod_database_code 7025007

loop_
_symmetry_equiv_pos_as_xyz
'x, y, z'
'-x+1/2, y+1/2, -z+1/2'
'-x, -y, -z'
'x-1/2, -y-1/2, z-1/2'

loop_
_atom_site_label
_atom_site_type_symbol
_atom_site_fract_x
_atom_site_fract_y
_atom_site_fract_z
_atom_site_U_iso_or_equiv
_atom_site_adp_type
_atom_site_occupancy
_atom_site_symmetry_multiplicity
_atom_site_calc_flag
_atom_site_refinement_flags
_atom_site_disorder_assembly
_atom_site_disorder_group
Fe1 Fe 0.79104(4) 0.14487(2) 0.79919(4) 0.0451(2) Uani 1 1 d . A .
O1 O 0.8539(2) 0.09034(12) 0.8686(2) 0.0684(8) Uani 1 1 d . . .
C39 C 0.869(2) 0.0432(19) 0.921(3) 0.122(10) Uani 0.52(2) 1 d P A 1
H39A H 0.9366 0.0411 0.9542 0.146 Uiso 0.52(2) 1 calc PR A 1
H39B H 0.8546 0.0123 0.8790 0.146 Uiso 0.52(2) 1 calc PR A 1
C40 C 0.8074(14) 0.0405(7) 0.9888(15) 0.139(8) Uani 0.52(2) 1 d P A 1
H40A H 0.7948 0.0766 1.0071 0.209 Uiso 0.52(2) 1 calc PR A 1
H40B H 0.8408 0.0204 1.0428 0.209 Uiso 0.52(2) 1 calc PR A 1
H40C H 0.7474 0.0229 0.9602 0.209 Uiso 0.52(2) 1 calc PR A 1
C39' C 0.824(2) 0.0438(19) 0.911(3) 0.103(8) Uani 0.48(2) 1 d P A 2
H39C H 0.7913 0.0183 0.8630 0.123 Uiso 0.48(2) 1 calc PR A 2
H39D H 0.7787 0.0542 0.9467 0.123 Uiso 0.48(2) 1 calc PR A 2
C40' C 0.9123(16) 0.0180(9) 0.9730(15) 0.143(8) Uani 0.48(2) 1 d P A 2
H40D H 0.9298 -0.0135 0.9430 0.215 Uiso 0.48(2) 1 calc PR A 2
H40E H 0.8990 0.0076 1.0308 0.215 Uiso 0.48(2) 1 calc PR A 2
H40F H 0.9648 0.0434 0.9851 0.215 Uiso 0.48(2) 1 calc PR A 2
N1 N 0.7245(2) 0.21442(12) 0.6994(2) 0.0477(8) Uani 1 1 d . . .
N2 N 0.7739(2) 0.10738(12) 0.6496(2) 0.0437(7) Uani 1 1 d . . .
N3 N 0.6531(2) 0.10752(12) 0.7681(2) 0.0437(7) Uani 1 1 d . . .
N4 N 0.5590(2) 0.04334(14) 0.6908(2) 0.0555(9) Uani 1 1 d . . .
H4A H 0.5397 0.0171 0.6524 0.067 Uiso 1 1 calc R A .
N5 N 0.8719(2) 0.00332(13) 0.5563(2) 0.0496(8) Uani 1 1 d . A .
H5N H 0.8766 -0.0208 0.5984 0.059 Uiso 1 1 d R . .
N6 N 0.8757(2) 0.07409(13) 0.4719(2) 0.0530(8) Uani 1 1 d . A .
H6N H 0.8782 0.1075 0.4574 0.064 Uiso 1 1 d R . .
N7 N 0.7670(2) 0.20468(12) 0.8896(2) 0.0483(8) Uani 1 1 d . . .
N8 N 0.7130(3) 0.28621(13) 0.9091(2) 0.0571(9) Uani 1 1 d . . .
H8A H 0.6827 0.3165 0.8966 0.069 Uiso 1 1 calc R A .
N9 N 0.9122(2) 0.18385(14) 0.7803(2) 0.0551(8) Uani 1 1 d . . .
N10 N 0.9835(3) 0.24657(18) 0.7154(3) 0.0743(11) Uani 1 1 d . . .
H10A H 0.9906 0.2741 0.6822 0.089 Uiso 1 1 calc R A .
C1 C 0.6645(3) 0.18963(15) 0.6116(2) 0.0472(9) Uani 1 1 d . A .
H1A H 0.6116 0.1705 0.6288 0.057 Uiso 1 1 calc R . .
C2 C 0.6168(3) 0.23099(18) 0.5369(3) 0.0623(11) Uani 1 1 d . . .
H2A H 0.5799 0.2569 0.5629 0.075 Uiso 1 1 calc R A .
H2B H 0.6661 0.2506 0.5160 0.075 Uiso 1 1 calc R . .
C3 C 0.5511(3) 0.2021(2) 0.4560(3) 0.0657(12) Uani 1 1 d . A .
H3A H 0.4997 0.1843 0.4764 0.079 Uiso 1 1 calc R . .
H3B H 0.5219 0.2283 0.4084 0.079 Uiso 1 1 calc R . .
C4 C 0.6057(4) 0.1611(2) 0.4158(3) 0.0693(13) Uani 1 1 d . . .
H4B H 0.6548 0.1792 0.3922 0.083 Uiso 1 1 calc R A .
H4C H 0.5619 0.1428 0.3641 0.083 Uiso 1 1 calc R . .
C5 C 0.6538(3) 0.11923(18) 0.4895(3) 0.0540(10) Uani 1 1 d . A .
H5B H 0.6903 0.0937 0.4623 0.065 Uiso 1 1 calc R . .
H5C H 0.6043 0.0992 0.5095 0.065 Uiso 1 1 calc R . .
C6 C 0.7219(3) 0.14641(15) 0.5744(2) 0.0457(9) Uani 1 1 d . A .
H6B H 0.7716 0.1654 0.5519 0.055 Uiso 1 1 calc R . .
C7 C 0.7188(3) 0.05700(15) 0.6565(3) 0.0456(9) Uani 1 1 d . A .
H7A H 0.6903 0.0427 0.5948 0.055 Uiso 1 1 calc R . .
H7B H 0.7621 0.0298 0.6916 0.055 Uiso 1 1 calc R . .
C8 C 0.6420(3) 0.06949(14) 0.7037(2) 0.0431(8) Uani 1 1 d . A .
C9 C 0.5088(3) 0.06566(18) 0.7500(3) 0.0594(11) Uani 1 1 d . A .
C10 C 0.4199(4) 0.0540(3) 0.7638(4) 0.0893(17) Uani 1 1 d . . .
H10B H 0.3806 0.0269 0.7306 0.107 Uiso 1 1 calc R A .
C11 C 0.3921(4) 0.0849(3) 0.8302(4) 0.0948(19) Uani 1 1 d . A .
H11A H 0.3315 0.0793 0.8407 0.114 Uiso 1 1 calc R . .
C12 C 0.4525(4) 0.1242(2) 0.8814(4) 0.0809(15) Uani 1 1 d . . .
H12A H 0.4322 0.1431 0.9272 0.097 Uiso 1 1 calc R A .
C13 C 0.5404(3) 0.13610(19) 0.8667(3) 0.0626(11) Uani 1 1 d . A .
H13A H 0.5796 0.1632 0.9001 0.075 Uiso 1 1 calc R . .
C14 C 0.5691(3) 0.10574(16) 0.7990(3) 0.0489(9) Uani 1 1 d . A .
C15 C 0.8712(3) 0.09211(16) 0.6387(3) 0.0503(9) Uani 1 1 d . A .
H15A H 0.9056 0.0732 0.6946 0.060 Uiso 1 1 calc R . .
H15B H 0.9067 0.1251 0.6346 0.060 Uiso 1 1 calc R . .
C16 C 0.8729(3) 0.05708(15) 0.5558(3) 0.0466(9) Uani 1 1 d . . .
C17 C 0.8763(3) 0.03027(17) 0.4156(3) 0.0517(10) Uani 1 1 d . . .
C18 C 0.8805(3) 0.0260(2) 0.3233(3) 0.0721(13) Uani 1 1 d . A .
H18A H 0.8828 0.0564 0.2869 0.087 Uiso 1 1 calc R . .
C19 C 0.8812(4) -0.0260(3) 0.2889(4) 0.0853(17) Uani 1 1 d . . .
H19A H 0.8835 -0.0306 0.2274 0.102 Uiso 1 1 calc R A .
C20 C 0.8785(3) -0.0705(2) 0.3418(4) 0.0769(15) Uani 1 1 d . A .
H20A H 0.8780 -0.1046 0.3148 0.092 Uiso 1 1 calc R . .
C21 C 0.8764(3) -0.06736(18) 0.4330(4) 0.0690(13) Uani 1 1 d . . .
H21A H 0.8767 -0.0981 0.4692 0.083 Uiso 1 1 calc R A .
C22 C 0.8740(3) -0.01534(16) 0.4687(3) 0.0498(9) Uani 1 1 d . A .
C23 C 0.6633(3) 0.24528(17) 0.7493(3) 0.0562(10) Uani 1 1 d . A .
H23A H 0.6529 0.2819 0.7250 0.067 Uiso 1 1 calc R . .
H23B H 0.6008 0.2278 0.7405 0.067 Uiso 1 1 calc R . .
C24 C 0.7140(3) 0.24651(15) 0.8492(3) 0.0500(9) Uani 1 1 d . A .
C25 C 0.7703(3) 0.27009(16) 0.9964(3) 0.0526(10) Uani 1 1 d . A .
C26 C 0.7950(4) 0.29548(18) 1.0828(3) 0.0654(12) Uani 1 1 d . . .
H26A H 0.7722 0.3299 1.0916 0.078 Uiso 1 1 calc R A .
C27 C 0.8541(4) 0.2676(2) 1.1538(3) 0.0694(12) Uani 1 1 d . A .
H27A H 0.8714 0.2832 1.2128 0.083 Uiso 1 1 calc R . .
C28 C 0.8897(3) 0.2163(2) 1.1406(3) 0.0657(12) Uani 1 1 d . . .
H28A H 0.9305 0.1986 1.1908 0.079 Uiso 1 1 calc R A .
C29 C 0.8660(3) 0.19144(18) 1.0554(3) 0.0585(10) Uani 1 1 d . A .
H29A H 0.8904 0.1575 1.0466 0.070 Uiso 1 1 calc R . .
C30 C 0.8045(3) 0.21879(15) 0.9832(3) 0.0469(9) Uani 1 1 d . A .
C31 C 0.8033(3) 0.24998(17) 0.6831(3) 0.0629(11) Uani 1 1 d . A .
H31A H 0.7953 0.2544 0.6167 0.075 Uiso 1 1 calc R . .
H31B H 0.7988 0.2855 0.7097 0.075 Uiso 1 1 calc R . .
C32 C 0.8990(3) 0.22651(18) 0.7253(3) 0.0576(11) Uani 1 1 d . A .
C33 C 1.0559(4) 0.2150(2) 0.7680(4) 0.0768(15) Uani 1 1 d . A .
C34 C 1.1573(4) 0.2185(3) 0.7873(6) 0.105(2) Uani 1 1 d . . .
H34A H 1.1872 0.2447 0.7592 0.126 Uiso 1 1 calc R A .
C35 C 1.2079(5) 0.1837(3) 0.8460(6) 0.106(2) Uani 1 1 d . A .
H35A H 1.2750 0.1856 0.8597 0.127 Uiso 1 1 calc R . .
C36 C 1.1668(5) 0.1444(3) 0.8885(5) 0.106(2) Uani 1 1 d . . .
H36A H 1.2067 0.1207 0.9299 0.127 Uiso 1 1 calc R A .
C37 C 1.0638(4) 0.1388(2) 0.8710(4) 0.0869(17) Uani 1 1 d . A .
H37A H 1.0350 0.1120 0.8989 0.104 Uiso 1 1 calc R . .
C38 C 1.0116(3) 0.17552(19) 0.8107(3) 0.0641(12) Uani 1 1 d . A .
Cl1 Cl 0.94212(9) 0.21561(5) 0.45610(8) 0.0690(3) Uani 1 1 d . . .
O4 O 0.8977(4) 0.25666(18) 0.4978(3) 0.1167(15) Uani 1 1 d . . .
O5 O 0.9874(4) 0.2373(2) 0.3926(4) 0.1281(17) Uani 1 1 d . . .
O6 O 0.8667(3) 0.18029(18) 0.4049(4) 0.1192(15) Uani 1 1 d . . .
O7 O 1.0013(4) 0.18249(19) 0.5234(4) 0.1333(18) Uani 1 1 d . . .
Cl2 Cl 0.37322(8) 0.06809(5) 0.48109(9) 0.0665(3) Uani 1 1 d . . .
O8 O 0.4255(3) 0.10832(14) 0.5413(3) 0.0880(11) Uani 1 1 d . . .
O9 O 0.4206(4) 0.05655(19) 0.4106(4) 0.1236(17) Uani 1 1 d . . .
O10 O 0.2783(3) 0.08634(18) 0.4413(3) 0.1015(12) Uani 1 1 d . . .
O11 O 0.3690(3) 0.01944(15) 0.5327(3) 0.1021(13) Uani 1 1 d . . .
Cl3 Cl 0.08161(10) 0.09264(5) 0.23765(9) 0.0774(4) Uani 1 1 d . . .
O12 O 0.0751(3) 0.12191(19) 0.3182(3) 0.1147(15) Uani 1 1 d . . .
O13 O 0.1441(5) 0.1206(2) 0.1966(5) 0.173(3) Uani 1 1 d . . .
O14 O 0.1147(3) 0.03942(13) 0.2635(2) 0.0831(10) Uani 1 1 d . . .
O15 O -0.0117(4) 0.0888(2) 0.1762(3) 0.1296(18) Uani 1 1 d . . .
O1M O 0.8529(13) 0.3805(7) 0.7422(12) 0.176(7) Uani 0.435(7) 1 d P B 1
H1M H 0.7957 0.3867 0.7100 0.263 Uiso 0.435(7) 1 d PR B 1
C1M C 0.921(2) 0.4052(14) 0.707(2) 0.178(10) Uani 0.435(7) 1 d P B 1
H1MA H 0.9688 0.3789 0.6995 0.213 Uiso 0.435(7) 1 calc PR B 1
H1MB H 0.9540 0.4329 0.7504 0.213 Uiso 0.435(7) 1 calc PR B 1
C2M C 0.874(2) 0.4299(13) 0.617(2) 0.214(13) Uani 0.435(7) 1 d P B 1
H2MA H 0.8126 0.4445 0.6199 0.321 Uiso 0.435(7) 1 calc PR B 1
H2MB H 0.8647 0.4029 0.5694 0.321 Uiso 0.435(7) 1 calc PR B 1
H2MC H 0.9141 0.4585 0.6041 0.321 Uiso 0.435(7) 1 calc PR B 1
O2M O 0.0459(7) 0.3393(4) 0.6533(6) 0.132(4) Uani 0.565(7) 1 d P B 2
H2M H 0.0068 0.3658 0.6474 0.197 Uiso 0.565(7) 1 d PR B 2
C3M C 0.1321(11) 0.3483(7) 0.6280(10) 0.127(5) Uani 0.565(7) 1 d P B 2
H3MA H 0.1184 0.3557 0.5618 0.153 Uiso 0.565(7) 1 calc PR B 2
H3MB H 0.1727 0.3163 0.6412 0.153 Uiso 0.565(7) 1 calc PR B 2
C4M C 0.1811(15) 0.3933(9) 0.6790(14) 0.187(8) Uani 0.565(7) 1 d P B 2
H4MA H 0.2403 0.3997 0.6616 0.280 Uiso 0.565(7) 1 calc PR B 2
H4MB H 0.1952 0.3856 0.7445 0.280 Uiso 0.565(7) 1 calc PR B 2
H4MC H 0.1408 0.4249 0.6655 0.280 Uiso 0.565(7) 1 calc PR B 2

loop_
_atom_site_aniso_label
_atom_site_aniso_U_11
_atom_site_aniso_U_22
_atom_site_aniso_U_33
_atom_site_aniso_U_23
_atom_site_aniso_U_13
_atom_site_aniso_U_12
Fe1 0.0486(3) 0.0338(3) 0.0478(3) -0.0052(2) 0.0032(2) 0.0062(2)
O1 0.071(2) 0.0458(17) 0.075(2) 0.0025(15) -0.0054(16) 0.0173(15)
C39 0.14(2) 0.107(14) 0.109(15) 0.026(11) 0.01(2) 0.03(2)
C40 0.157(17) 0.129(14) 0.127(16) 0.017(11) 0.028(12) -0.001(11)
C39' 0.11(2) 0.095(13) 0.096(15) 0.021(10) 0.023(18) 0.027(19)
C40' 0.157(19) 0.128(16) 0.124(14) 0.032(13) 0.000(13) 0.025(13)
N1 0.0565(19) 0.0336(17) 0.0506(18) -0.0016(13) 0.0091(15) 0.0050(13)
N2 0.0462(17) 0.0356(16) 0.0492(17) -0.0050(13) 0.0120(14) 0.0012(13)
N3 0.0502(18) 0.0376(17) 0.0424(16) -0.0021(13) 0.0098(14) 0.0052(13)
N4 0.055(2) 0.053(2) 0.058(2) -0.0199(16) 0.0140(16) -0.0074(16)
N5 0.0563(19) 0.0371(18) 0.058(2) -0.0020(14) 0.0200(16) 0.0034(14)
N6 0.061(2) 0.0398(19) 0.063(2) -0.0027(15) 0.0232(17) -0.0016(15)
N7 0.0568(19) 0.0350(17) 0.0488(18) -0.0049(14) 0.0056(15) 0.0066(14)
N8 0.077(2) 0.0379(18) 0.055(2) -0.0032(15) 0.0154(17) 0.0172(16)
N9 0.0488(19) 0.046(2) 0.068(2) -0.0175(17) 0.0116(16) -0.0028(15)
N10 0.076(3) 0.071(3) 0.078(3) -0.022(2) 0.025(2) -0.018(2)
C1 0.054(2) 0.042(2) 0.042(2) 0.0030(16) 0.0061(17) 0.0005(17)
C2 0.079(3) 0.053(3) 0.051(2) 0.0119(19) 0.011(2) 0.012(2)
C3 0.073(3) 0.066(3) 0.050(2) 0.020(2) 0.000(2) 0.005(2)
C4 0.079(3) 0.079(3) 0.042(2) 0.005(2) 0.001(2) -0.008(3)
C5 0.058(2) 0.055(2) 0.045(2) -0.0065(18) 0.0058(18) -0.0033(19)
C6 0.049(2) 0.046(2) 0.041(2) 0.0012(16) 0.0081(16) -0.0031(16)
C7 0.049(2) 0.037(2) 0.050(2) -0.0042(16) 0.0106(17) 0.0023(16)
C8 0.049(2) 0.0355(19) 0.0429(19) -0.0002(15) 0.0090(16) 0.0038(16)
C9 0.058(3) 0.060(3) 0.060(3) -0.013(2) 0.015(2) 0.000(2)
C10 0.062(3) 0.097(4) 0.114(4) -0.039(4) 0.033(3) -0.020(3)
C11 0.064(3) 0.116(5) 0.118(5) -0.039(4) 0.049(3) -0.013(3)
C12 0.072(3) 0.091(4) 0.090(4) -0.023(3) 0.038(3) 0.008(3)
C13 0.061(3) 0.062(3) 0.065(3) -0.016(2) 0.017(2) 0.009(2)
C14 0.051(2) 0.048(2) 0.047(2) -0.0001(17) 0.0109(17) 0.0075(17)
C15 0.046(2) 0.043(2) 0.062(2) -0.0141(18) 0.0139(18) -0.0008(17)
C16 0.040(2) 0.042(2) 0.056(2) -0.0083(17) 0.0104(17) -0.0001(16)
C17 0.046(2) 0.057(3) 0.054(2) -0.0093(19) 0.0158(18) 0.0019(18)
C18 0.070(3) 0.090(4) 0.058(3) -0.005(2) 0.019(2) 0.011(3)
C19 0.078(3) 0.112(5) 0.066(3) -0.034(3) 0.018(3) 0.014(3)
C20 0.067(3) 0.080(4) 0.086(4) -0.042(3) 0.022(3) -0.003(3)
C21 0.063(3) 0.045(3) 0.103(4) -0.022(2) 0.029(3) -0.002(2)
C22 0.043(2) 0.046(2) 0.060(2) -0.0141(19) 0.0127(17) -0.0002(16)
C23 0.070(3) 0.043(2) 0.051(2) 0.0008(18) 0.0087(19) 0.0208(19)
C24 0.059(2) 0.037(2) 0.053(2) -0.0028(17) 0.0118(18) 0.0072(17)
C25 0.062(2) 0.044(2) 0.053(2) -0.0058(18) 0.0166(19) 0.0018(18)
C26 0.085(3) 0.046(2) 0.065(3) -0.011(2) 0.019(2) 0.003(2)
C27 0.085(3) 0.070(3) 0.052(3) -0.012(2) 0.013(2) -0.006(3)
C28 0.067(3) 0.070(3) 0.054(3) -0.003(2) 0.003(2) 0.005(2)
C29 0.063(3) 0.052(2) 0.056(2) -0.0043(19) 0.005(2) 0.009(2)
C30 0.052(2) 0.040(2) 0.049(2) -0.0051(16) 0.0119(17) 0.0026(16)
C31 0.078(3) 0.041(2) 0.068(3) -0.005(2) 0.014(2) -0.010(2)
C32 0.057(3) 0.052(3) 0.065(3) -0.021(2) 0.018(2) -0.013(2)
C33 0.058(3) 0.075(4) 0.099(4) -0.051(3) 0.024(3) -0.015(3)
C34 0.072(4) 0.094(5) 0.156(6) -0.057(5) 0.043(4) -0.019(3)
C35 0.062(4) 0.099(5) 0.148(6) -0.043(5) 0.010(4) -0.001(4)
C36 0.079(4) 0.101(5) 0.122(5) -0.044(4) -0.004(4) 0.035(4)
C37 0.060(3) 0.080(4) 0.107(4) -0.039(3) -0.004(3) 0.014(3)
C38 0.052(3) 0.061(3) 0.074(3) -0.034(2) 0.007(2) 0.006(2)
Cl1 0.0814(8) 0.0520(7) 0.0769(8) 0.0084(5) 0.0259(6) 0.0040(6)
O4 0.163(4) 0.097(3) 0.097(3) 0.009(2) 0.046(3) 0.051(3)
O5 0.149(4) 0.097(3) 0.166(4) 0.006(3) 0.090(4) -0.022(3)
O6 0.102(3) 0.087(3) 0.149(4) 0.010(3) -0.004(3) -0.028(2)
O7 0.157(4) 0.084(3) 0.131(4) 0.003(3) -0.014(3) 0.036(3)
Cl2 0.0580(7) 0.0538(7) 0.0831(8) -0.0139(5) 0.0097(6) -0.0045(5)
O8 0.086(2) 0.061(2) 0.110(3) -0.0241(19) 0.011(2) -0.0177(18)
O9 0.154(4) 0.100(3) 0.143(4) -0.040(3) 0.086(3) -0.019(3)
O10 0.064(2) 0.103(3) 0.122(3) 0.013(2) -0.004(2) -0.003(2)
O11 0.137(3) 0.057(2) 0.093(3) -0.0017(19) -0.006(2) -0.014(2)
Cl3 0.0942(9) 0.0488(7) 0.0851(9) 0.0097(6) 0.0153(7) 0.0107(6)
O12 0.107(3) 0.089(3) 0.137(4) -0.048(3) 0.010(3) 0.013(2)
O13 0.206(6) 0.102(4) 0.249(7) 0.046(5) 0.129(5) -0.001(4)
O14 0.119(3) 0.0502(19) 0.078(2) 0.0095(16) 0.021(2) 0.0257(18)
O15 0.127(4) 0.123(4) 0.103(3) 0.016(3) -0.035(3) 0.024(3)
O1M 0.178(15) 0.167(15) 0.159(13) -0.061(12) 0.001(11) -0.040(12)
C1M 0.19(3) 0.19(3) 0.16(2) -0.02(2) 0.06(2) 0.02(2)
C2M 0.18(3) 0.22(3) 0.22(3) -0.02(3) 0.01(2) 0.03(2)
O2M 0.151(8) 0.112(7) 0.130(7) 0.010(5) 0.031(6) -0.065(6)
C3M 0.131(12) 0.148(14) 0.116(10) 0.002(9) 0.055(9) 0.008(10)
C4M 0.180(18) 0.19(2) 0.196(19) -0.005(17) 0.061(15) -0.012(16)

loop_
_atom_type_symbol
_atom_type_description
_atom_type_scat_dispersion_real
_atom_type_scat_dispersion_imag
_atom_type_scat_source
C C 0.0033 0.0016 'International Tables Vol C Tables 4.2.6.8 and 6.1.1.4'
H H 0.0000 0.0000 'International Tables Vol C Tables 4.2.6.8 and 6.1.1.4'
N N 0.0061 0.0033 'International Tables Vol C Tables 4.2.6.8 and 6.1.1.4'
O O 0.0106 0.0060 'International Tables Vol C Tables 4.2.6.8 and 6.1.1.4'
Cl Cl 0.1484 0.1585 'International Tables Vol C Tables 4.2.6.8 and 6.1.1.4'
Fe Fe 0.3463 0.8444 'International Tables Vol C Tables 4.2.6.8 and 6.1.1.4'

loop_
_geom_angle_atom_site_label_1
_geom_angle_atom_site_label_2
_geom_angle_atom_site_label_3
_geom_angle
O1 Fe1 N9 96.47(15)
O1 Fe1 N7 107.57(13)
N9 Fe1 N7 92.31(13)
O1 Fe1 N3 95.84(14)
N9 Fe1 N3 160.20(13)
N7 Fe1 N3 98.67(12)
O1 Fe1 N1 172.87(14)
N9 Fe1 N1 77.84(13)
N7 Fe1 N1 77.21(11)
N3 Fe1 N1 88.54(11)
O1 Fe1 N2 99.46(12)
N9 Fe1 N2 86.76(12)
N7 Fe1 N2 152.89(11)
N3 Fe1 N2 75.95(11)
N1 Fe1 N2 76.11(10)
C39 O1 C39' 25.8(15)
C39 O1 Fe1 159.7(13)
C39' O1 Fe1 133.9(11)
O1 C39 C40 112(2)
O1 C39 H39A 109.2
C40 C39 H39A 109.2
O1 C39 H39B 109.2
C40 C39 H39B 109.2
H39A C39 H39B 107.9
O1 C39' C40' 108(2)
O1 C39' H39C 110.1
C40' C39' H39C 110.1
O1 C39' H39D 110.1
C40' C39' H39D 110.1
H39C C39' H39D 108.5
C39' C40' H40D 109.5
C39' C40' H40E 109.5
H40D C40' H40E 109.5
C39' C40' H40F 109.5
H40D C40' H40F 109.5
H40E C40' H40F 109.5
C23 N1 C31 110.1(3)
C23 N1 C1 111.3(3)
C31 N1 C1 112.7(3)
C23 N1 Fe1 105.0(2)
C31 N1 Fe1 109.6(2)
C1 N1 Fe1 107.9(2)
C7 N2 C15 108.8(3)
C7 N2 C6 114.3(3)
C15 N2 C6 112.1(3)
C7 N2 Fe1 101.0(2)
C15 N2 Fe1 109.0(2)
C6 N2 Fe1 111.0(2)
C8 N3 C14 105.3(3)
C8 N3 Fe1 113.5(2)
C14 N3 Fe1 140.9(2)
C8 N4 C9 107.8(3)
C8 N4 H4A 126.1
C9 N4 H4A 126.1
C16 N5 C22 108.9(3)
C16 N5 H5N 134.5
C22 N5 H5N 116.1
C16 N6 C17 109.4(3)
C16 N6 H6N 123.8
C17 N6 H6N 126.9
C24 N7 C30 106.6(3)
C24 N7 Fe1 115.3(2)
C30 N7 Fe1 137.1(2)
C24 N8 C25 107.9(3)
C24 N8 H8A 126.0
C25 N8 H8A 126.0
C32 N9 C38 107.0(4)
C32 N9 Fe1 117.7(3)
C38 N9 Fe1 135.3(3)
C32 N10 C33 107.3(4)
C32 N10 H10A 126.3
C33 N10 H10A 126.3
N1 C1 C6 111.0(3)
N1 C1 C2 114.1(3)
C6 C1 C2 112.5(3)
N1 C1 H1A 106.2
C6 C1 H1A 106.2
C2 C1 H1A 106.2
C3 C2 C1 109.6(4)
C3 C2 H2A 109.7
C1 C2 H2A 109.7
C3 C2 H2B 109.7
C1 C2 H2B 109.7
H2A C2 H2B 108.2
C4 C3 C2 110.9(4)
C4 C3 H3A 109.5
C2 C3 H3A 109.5
C4 C3 H3B 109.5
C2 C3 H3B 109.5
H3A C3 H3B 108.0
C3 C4 C5 110.9(4)
C3 C4 H4B 109.5
C5 C4 H4B 109.5
C3 C4 H4C 109.5
C5 C4 H4C 109.5
H4B C4 H4C 108.0
C4 C5 C6 111.5(3)
C4 C5 H5B 109.3
C6 C5 H5B 109.3
C4 C5 H5C 109.3
C6 C5 H5C 109.3
H5B C5 H5C 108.0
N2 C6 C1 112.5(3)
N2 C6 C5 114.6(3)
C1 C6 C5 108.3(3)
N2 C6 H6B 107.0
C1 C6 H6B 107.0
C5 C6 H6B 107.0
C8 C7 N2 109.2(3)
C8 C7 H7A 109.8
N2 C7 H7A 109.8
C8 C7 H7B 109.8
N2 C7 H7B 109.8
H7A C7 H7B 108.3
N3 C8 N4 112.9(3)
N3 C8 C7 121.7(3)
N4 C8 C7 125.3(3)
C10 C9 N4 131.6(4)
C10 C9 C14 123.1(4)
N4 C9 C14 105.3(4)
C9 C10 C11 116.0(5)
C9 C10 H10B 122.0
C11 C10 H10B 122.0
C10 C11 C12 121.6(5)
C10 C11 H11A 119.2
C12 C11 H11A 119.2
C13 C12 C11 122.2(4)
C13 C12 H12A 118.9
C11 C12 H12A 118.9
C12 C13 C14 116.9(4)
C12 C13 H13A 121.5
C14 C13 H13A 121.5
C9 C14 N3 108.7(3)
C9 C14 C13 120.2(4)
N3 C14 C13 131.1(4)
N2 C15 C16 116.2(3)
N2 C15 H15A 108.2
C16 C15 H15A 108.2
N2 C15 H15B 108.2
C16 C15 H15B 108.2
H15A C15 H15B 107.4
N6 C16 N5 109.0(3)
N6 C16 C15 126.6(4)
N5 C16 C15 124.4(4)
N6 C17 C22 106.8(3)
N6 C17 C18 132.1(4)
C22 C17 C18 121.0(4)
C19 C18 C17 116.1(5)
C19 C18 H18A 121.9
C17 C18 H18A 121.9
C20 C19 C18 122.2(5)
C20 C19 H19A 118.9
C18 C19 H19A 118.9
C19 C20 C21 122.6(5)
C19 C20 H20A 118.7
C21 C20 H20A 118.7
C20 C21 C22 116.1(5)
C20 C21 H21A 121.9
C22 C21 H21A 121.9
C17 C22 N5 106.0(3)
C17 C22 C21 121.8(4)
N5 C22 C21 132.2(4)
C24 C23 N1 108.0(3)
C24 C23 H23A 110.1
N1 C23 H23A 110.1
C24 C23 H23B 110.1
N1 C23 H23B 110.1
H23A C23 H23B 108.4
N8 C24 N7 111.9(3)
N8 C24 C23 127.1(3)
N7 C24 C23 121.0(3)
C30 C25 C26 121.7(4)
C30 C25 N8 105.7(3)
C26 C25 N8 132.6(4)
C27 C26 C25 116.8(4)
C27 C26 H26A 121.6
C25 C26 H26A 121.6
C26 C27 C28 121.7(4)
C26 C27 H27A 119.1
C28 C27 H27A 119.1
C29 C28 C27 121.5(4)
C29 C28 H28A 119.3
C27 C28 H28A 119.3
C28 C29 C30 117.4(4)
C28 C29 H29A 121.3
C30 C29 H29A 121.3
C29 C30 C25 120.9(4)
C29 C30 N7 131.1(4)
C25 C30 N7 107.9(3)
C32 C31 N1 111.0(4)
C32 C31 H31A 109.4
N1 C31 H31A 109.4
C32 C31 H31B 109.4
N1 C31 H31B 109.4
H31A C31 H31B 108.0
N9 C32 N10 111.7(4)
N9 C32 C31 123.4(4)
N10 C32 C31 124.8(4)
N10 C33 C38 106.8(4)
N10 C33 C34 132.2(6)
C38 C33 C34 120.9(6)
C35 C34 C33 117.6(7)
C35 C34 H34A 121.2
C33 C34 H34A 121.2
C34 C35 C36 123.0(6)
C34 C35 H35A 118.5
C36 C35 H35A 118.5
C35 C36 C37 121.8(6)
C35 C36 H36A 119.1
C37 C36 H36A 119.1
C38 C37 C36 114.9(6)
C38 C37 H37A 122.5
C36 C37 H37A 122.5
C37 C38 N9 131.1(5)
C37 C38 C33 121.8(5)
N9 C38 C33 107.1(4)
O5 Cl1 O7 114.3(4)
O5 Cl1 O4 111.2(3)
O7 Cl1 O4 111.2(3)
O5 Cl1 O6 107.0(3)
O7 Cl1 O6 105.0(3)
O4 Cl1 O6 107.6(3)
O10 Cl2 O9 110.2(3)
O10 Cl2 O8 109.8(2)
O9 Cl2 O8 109.5(3)
O10 Cl2 O11 108.9(3)
O9 Cl2 O11 108.8(3)
O8 Cl2 O11 109.7(2)
O13 Cl3 O15 111.0(4)
O13 Cl3 O14 111.8(3)
O15 Cl3 O14 107.9(3)
O13 Cl3 O12 107.8(4)
O15 Cl3 O12 108.9(3)
O14 Cl3 O12 109.4(3)
C1M O1M H1M 112.8
O1M C1M C2M 109(3)
O1M C1M H1MA 109.9
C2M C1M H1MA 109.9
O1M C1M H1MB 109.9
C2M C1M H1MB 109.9
H1MA C1M H1MB 108.3
C1M C2M H2MA 109.5
C1M C2M H2MB 109.5
H2MA C2M H2MB 109.5
C1M C2M H2MC 109.5
H2MA C2M H2MC 109.5
H2MB C2M H2MC 109.5
C3M O2M H2M 116.9
O2M C3M C4M 109.2(13)
O2M C3M H3MA 109.8
C4M C3M H3MA 109.8
O2M C3M H3MB 109.8
C4M C3M H3MB 109.8
H3MA C3M H3MB 108.3
C3M C4M H4MA 109.5
C3M C4M H4MB 109.5
H4MA C4M H4MB 109.5
C3M C4M H4MC 109.5
H4MA C4M H4MC 109.5
H4MB C4M H4MC 109.5

loop_
_geom_bond_atom_site_label_1
_geom_bond_atom_site_label_2
_geom_bond_distance
Fe1 O1 1.791(3)
Fe1 N9 2.063(3)
Fe1 N7 2.082(3)
Fe1 N3 2.120(3)
Fe1 N1 2.308(3)
Fe1 N2 2.362(3)
O1 C39 1.38(4)
O1 C39' 1.43(5)
C39 C40 1.51(4)
C39 H39A 0.9700
C39 H39B 0.9700
C40 H40A 0.9600
C40 H40B 0.9600
C40 H40C 0.9600
C39' C40' 1.51(4)
C39' H39C 0.9700
C39' H39D 0.9700
C40' H40D 0.9600
C40' H40E 0.9600
C40' H40F 0.9600
N1 C23 1.492(5)
N1 C31 1.497(5)
N1 C1 1.497(5)
N2 C7 1.489(5)
N2 C15 1.490(5)
N2 C6 1.518(5)
N3 C8 1.320(5)
N3 C14 1.393(5)
N4 C8 1.322(5)
N4 C9 1.384(5)
N4 H4A 0.8600
N5 C16 1.326(5)
N5 C22 1.387(5)
N5 H5N 0.8530
N6 C16 1.324(5)
N6 C17 1.369(5)
N6 H6N 0.8553
N7 C24 1.330(5)
N7 C30 1.400(5)
N8 C24 1.326(5)
N8 C25 1.403(5)
N8 H8A 0.8600
N9 C32 1.316(6)
N9 C38 1.392(5)
N10 C32 1.348(5)
N10 C33 1.370(7)
N10 H10A 0.8600
C1 C6 1.532(5)
C1 C2 1.533(5)
C1 H1A 0.9800
C2 C3 1.503(6)
C2 H2A 0.9700
C2 H2B 0.9700
C3 C4 1.492(7)
C3 H3A 0.9700
C3 H3B 0.9700
C4 C5 1.535(6)
C4 H4B 0.9700
C4 H4C 0.9700
C5 C6 1.536(5)
C5 H5B 0.9700
C5 H5C 0.9700
C6 H6B 0.9800
C7 C8 1.479(5)
C7 H7A 0.9700
C7 H7B 0.9700
C9 C10 1.369(7)
C9 C14 1.390(6)
C10 C11 1.383(7)
C10 H10B 0.9300
C11 C12 1.389(8)
C11 H11A 0.9300
C12 C13 1.363(7)
C12 H12A 0.9300
C13 C14 1.396(5)
C13 H13A 0.9300
C15 C16 1.510(5)
C15 H15A 0.9700
C15 H15B 0.9700
C17 C22 1.379(6)
C17 C18 1.391(6)
C18 C19 1.382(8)
C18 H18A 0.9300
C19 C20 1.357(8)
C19 H19A 0.9300
C20 C21 1.365(7)
C20 H20A 0.9300
C21 C22 1.392(6)
C21 H21A 0.9300
C23 C24 1.477(5)
C23 H23A 0.9700
C23 H23B 0.9700
C25 C30 1.389(5)
C25 C26 1.390(6)
C26 C27 1.358(6)
C26 H26A 0.9300
C27 C28 1.399(7)
C27 H27A 0.9300
C28 C29 1.368(6)
C28 H28A 0.9300
C29 C30 1.378(5)
C29 H29A 0.9300
C31 C32 1.471(6)
C31 H31A 0.9700
C31 H31B 0.9700
C33 C38 1.400(7)
C33 C34 1.408(7)
C34 C35 1.304(10)
C34 H34A 0.9300
C35 C36 1.368(10)
C35 H35A 0.9300
C36 C37 1.437(8)
C36 H36A 0.9300
C37 C38 1.357(7)
C37 H37A 0.9300
Cl1 O5 1.381(4)
Cl1 O7 1.397(4)
Cl1 O4 1.419(4)
Cl1 O6 1.443(4)
Cl2 O10 1.409(4)
Cl2 O9 1.415(4)
Cl2 O8 1.415(3)
Cl2 O11 1.434(4)
Cl3 O13 1.387(5)
Cl3 O15 1.415(5)
Cl3 O14 1.415(3)
Cl3 O12 1.421(4)
O1M C1M 1.36(3)
O1M H1M 0.8499
C1M C2M 1.47(3)
C1M H1MA 0.9700
C1M H1MB 0.9700
C2M H2MA 0.9600
C2M H2MB 0.9600
C2M H2MC 0.9600
O2M C3M 1.396(15)
O2M H2M 0.8501
C3M C4M 1.42(2)
C3M H3MA 0.9700
C3M H3MB 0.9700
C4M H4MA 0.9600
C4M H4MB 0.9600
C4M H4MC 0.9600
